data_7119325
loop_
_publ_author_name
'Ngamsomprasert, Niti'
'Dang, Jing-Shuang'
'Higashibayashi, Shuhei'
'Yakiyama, Yumi'
'Sakurai, Hidehiro'

_publ_section_title
;
 Sumanene derivatives functionalized at the internal carbon.
;
_journal_issue 4
_journal_name_full 'Chemical communications (Cambridge, England)'
_journal_page_first 697
_journal_page_last 700
_journal_paper_doi 10.1039/c6cc08970d
_journal_volume 53
_journal_year 2017
_chemical_absolute_configuration ad
_chemical_formula_moiety 'C21 H12 O2'
_chemical_formula_sum 'C21 H12 O2'
_chemical_formula_weight 296.31
_space_group_crystal_system trigonal
_space_group_IT_number 144
_space_group_name_Hall 'P 31'
_space_group_name_H-M_alt 'P 31'
_symmetry_space_group_name_Hall 'P 31'
_symmetry_space_group_name_H-M 'P 31'
_atom_sites_solution_hydrogens mixed
_atom_sites_solution_primary direct
_audit_creation_date 2016-10-17
_audit_creation_method
;
Olex2 1.2
(compiled 2016.09.09 svn.r3337 for OlexSys, GUI svn.r5227)
;
_audit_update_record
;
2016-10-28 deposited with the CCDC.
2016-11-25 downloaded from the CCDC.
;
_cell_angle_alpha 90
_cell_angle_beta 90
_cell_angle_gamma 120
_cell_formula_units_Z 3
_cell_length_a 9.98291(7)
_cell_length_b 9.98291(7)
_cell_length_c 11.95223(9)
_cell_measurement_reflns_used 29214
_cell_measurement_temperature 150
_cell_measurement_theta_max 75.86005
_cell_measurement_theta_min 5.0850
_cell_volume 1031.559(13)
_computing_cell_refinement 'CrysAlisPro 1.171.39.5a (Rigaku OD, 2015)'
_computing_data_collection 'CrysAlisPro 1.171.39.5a (Rigaku OD, 2015)'
_computing_data_reduction 'CrysAlisPro 1.171.39.5a (Rigaku OD, 2015)'
_computing_molecular_graphics 'Olex2 (Dolomanov et al., 2009)'
_computing_publication_material 'Olex2 (Dolomanov et al., 2009)'
_computing_structure_refinement 'ShelXL (Sheldrick, 2015)'
_computing_structure_solution 'ShelXS (Sheldrick, 2008)'
_diffrn_ambient_temperature 150
_diffrn_measured_fraction_theta_full 1.000
_diffrn_measured_fraction_theta_max 0.996
_diffrn_measurement_device 'four-circle diffractometer'
_diffrn_measurement_device_type 'XtaLAB Pro: Kappa single'
_diffrn_radiation_monochromator graphite
_diffrn_radiation_type CuK\a
_diffrn_radiation_wavelength 1.54184
_diffrn_reflns_av_R_equivalents 0.0410
_diffrn_reflns_av_unetI/netI 0.0138
_diffrn_reflns_Laue_measured_fraction_full 1.000
_diffrn_reflns_Laue_measured_fraction_max 0.996
_diffrn_reflns_limit_h_max 12
_diffrn_reflns_limit_h_min -12
_diffrn_reflns_limit_k_max 12
_diffrn_reflns_limit_k_min -12
_diffrn_reflns_limit_l_max 15
_diffrn_reflns_limit_l_min -15
_diffrn_reflns_number 41657
_diffrn_reflns_point_group_measured_fraction_full 1.000
_diffrn_reflns_point_group_measured_fraction_max 0.994
_diffrn_reflns_theta_full 67.684
_diffrn_reflns_theta_max 76.313
_diffrn_reflns_theta_min 5.116
_diffrn_source 'fine-focus sealed X-ray tube'
_diffrn_source_type 'Enhance (Cu) X-ray Source'
_exptl_absorpt_coefficient_mu 0.728
_exptl_absorpt_correction_T_max 1.00000
_exptl_absorpt_correction_T_min 0.6348
_exptl_absorpt_correction_type multi-scan
_exptl_absorpt_process_details
;
CrysAlisPro 1.171.39.5a (Rigaku Oxford Diffraction, 2015)
Empirical absorption correction using spherical harmonics,
 implemented in SCALE3 ABSPACK scaling algorithm.
;
_exptl_crystal_colour 'orangish yellow'
_exptl_crystal_colour_modifier orangish
_exptl_crystal_colour_primary yellow
_exptl_crystal_density_diffrn 1.431
_exptl_crystal_description block
_exptl_crystal_F_000 462
_exptl_crystal_size_max 0.08
_exptl_crystal_size_mid 0.05
_exptl_crystal_size_min 0.02
_refine_diff_density_max 0.163
_refine_diff_density_min -0.194
_refine_diff_density_rms 0.038
_refine_ls_abs_structure_details
;
 Flack x determined using 1408 quotients [(I+)-(I-)]/[(I+)+(I-)]
 (Parsons, Flack and Wagner, Acta Cryst. B69 (2013) 249-259).
;
_refine_ls_abs_structure_Flack 0.08(6)
_refine_ls_extinction_method none
_refine_ls_goodness_of_fit_ref 1.063
_refine_ls_hydrogen_treatment mixed
_refine_ls_matrix_type full
_refine_ls_number_parameters 217
_refine_ls_number_reflns 2886
_refine_ls_number_restraints 1
_refine_ls_restrained_S_all 1.062
_refine_ls_R_factor_all 0.0332
_refine_ls_R_factor_gt 0.0330
_refine_ls_shift/su_max 0.000
_refine_ls_shift/su_mean 0.000
_refine_ls_structure_factor_coef Fsqd
_refine_ls_weighting_details 'w=1/[\s^2^(Fo^2^)+(0.1000P)^2^] where P=(Fo^2^+2Fc^2^)/3'
_refine_ls_weighting_scheme calc
_refine_ls_wR_factor_gt 0.1092
_refine_ls_wR_factor_ref 0.1095
_reflns_Friedel_coverage 0.997
_reflns_Friedel_fraction_full 1.000
_reflns_Friedel_fraction_max 0.993
_reflns_number_gt 2859
_reflns_number_total 2886
_reflns_threshold_expression 'I > 2\s(I)'
_cod_data_source_file c6cc08970d2.cif
_cod_data_source_block exp_346
_cod_original_cell_volume 1031.559(17)
_cod_database_code 7119325
_shelx_space_group_comment
;
The symmetry employed for this shelxl refinement is uniquely defined
by the following loop, which should always be used as a source of
symmetry information in preference to the above space-group names.
They are only intended as comments.
;
_oxdiff_exptl_absorpt_empirical_full_min 0.733
_oxdiff_exptl_absorpt_empirical_full_max 1.813
_oxdiff_exptl_absorpt_empirical_details
;
Empirical correction (ABSPACK) includes:
- Absorption correction using spherical harmonics
- Frame scaling
- Detector area scaling
;
_olex2_refinement_description
;
1. Fixed Uiso
 At 1.2 times of:
  All C(H) groups, All C(H,H) groups
 At 1.5 times of:
  All O(H) groups
2.a Secondary CH2 refined with riding coordinates:
 C14(H14A,H14B), C19(H19A,H19B)
2.b Aromatic/amide H refined with riding coordinates:
 C16(H16), C12(H12), C21(H21), C11(H11), C17(H17)
2.c Idealised tetrahedral OH refined as rotating group:
 O1(H1)
;
_shelx_shelxl_version_number 2014/7
_olex2_exptl_crystal_mounting_method Litholoop
_olex2_submission_special_instructions 'No special instructions were received'

loop_
_space_group_symop_operation_xyz
'x, y, z'
'-y, x-y, z+1/3'
'-x+y, -x, z+2/3'

loop_
_atom_site_label
_atom_site_type_symbol
_atom_site_fract_x
_atom_site_fract_y
_atom_site_fract_z
_atom_site_U_iso_or_equiv
_atom_site_adp_type
_atom_site_occupancy
_atom_site_site_symmetry_order
_atom_site_calc_flag
_atom_site_refinement_flags_posn
O1 O 0.43811(17) 0.39657(18) 0.12016(13) 0.0280(4) Uani 1 1 d .
H1 H 0.4421 0.4804 0.1254 0.042 Uiso 1 1 calc GR
O2 O 0.2389(2) 0.56767(17) -0.19912(14) 0.0322(4) Uani 1 1 d .
C2 C 0.1971(2) 0.2986(2) 0.01399(16) 0.0218(4) Uani 1 1 d .
C10 C -0.0717(2) 0.1524(3) 0.00759(18) 0.0250(4) Uani 1 1 d .
C13 C -0.0548(3) -0.1206(2) 0.04163(17) 0.0270(4) Uani 1 1 d .
C6 C 0.3456(2) 0.1648(2) 0.01156(17) 0.0235(4) Uani 1 1 d .
C1 C 0.3566(2) 0.3199(2) 0.02046(16) 0.0231(4) Uani 1 1 d .
C3 C 0.0618(2) 0.1587(2) 0.04911(15) 0.0218(4) Uani 1 1 d .
C8 C 0.1552(2) 0.3819(2) -0.05198(18) 0.0231(4) Uani 1 1 d .
C16 C 0.2963(3) -0.1186(3) -0.0650(2) 0.0349(5) Uani 1 1 d .
H16 H 0.2840 -0.2132 -0.0878 0.042 Uiso 1 1 calc R
C12 C -0.1966(3) -0.1299(3) 0.01511(19) 0.0304(5) Uani 1 1 d .
H12 H -0.2856 -0.2262 0.0091 0.037 Uiso 1 1 calc R
C5 C 0.2137(3) 0.0288(2) 0.04043(17) 0.0235(4) Uani 1 1 d .
C15 C 0.1822(3) -0.1155(2) 0.00101(19) 0.0297(5) Uani 1 1 d .
C18 C 0.4525(3) 0.1643(3) -0.06268(18) 0.0285(5) Uani 1 1 d .
C20 C 0.4510(2) 0.3982(2) -0.08330(17) 0.0255(4) Uani 1 1 d .
C9 C -0.0220(2) 0.3068(3) -0.05115(18) 0.0260(4) Uani 1 1 d .
C21 C 0.4140(2) 0.4845(2) -0.1480(2) 0.0278(4) Uani 1 1 d .
H21 H 0.4816 0.5431 -0.2049 0.033 Uiso 1 1 calc R
C14 C 0.0083(3) -0.2296(2) 0.0181(2) 0.0322(5) Uani 1 1 d .
H14A H -0.0381 -0.2910 -0.0485 0.039 Uiso 1 1 calc R
H14B H -0.0093 -0.2980 0.0809 0.039 Uiso 1 1 calc R
C7 C 0.2682(3) 0.4905(2) -0.13262(18) 0.0255(4) Uani 1 1 d .
C4 C 0.0700(2) 0.0253(2) 0.06484(18) 0.0230(4) Uani 1 1 d .
C19 C 0.5557(3) 0.3291(3) -0.1068(2) 0.0330(5) Uani 1 1 d .
H19A H 0.5769 0.3298 -0.1861 0.040 Uiso 1 1 calc R
H19B H 0.6524 0.3830 -0.0660 0.040 Uiso 1 1 calc R
C11 C -0.2051(2) 0.0058(3) -0.00253(18) 0.0287(5) Uani 1 1 d .
H11 H -0.2992 -0.0018 -0.0209 0.034 Uiso 1 1 calc R
C17 C 0.4290(3) 0.0186(3) -0.09710(19) 0.0333(5) Uani 1 1 d .
H17 H 0.5027 0.0138 -0.1418 0.040 Uiso 1 1 calc R
H9A H -0.076(3) 0.282(3) -0.128(2) 0.024(6) Uiso 1 1 d .
H9B H -0.054(3) 0.369(3) -0.013(3) 0.027(7) Uiso 1 1 d .

loop_
_atom_site_aniso_label
_atom_site_aniso_U_11
_atom_site_aniso_U_22
_atom_site_aniso_U_33
_atom_site_aniso_U_23
_atom_site_aniso_U_13
_atom_site_aniso_U_12
O1 0.0291(7) 0.0282(7) 0.0214(8) -0.0042(6) -0.0054(6) 0.0102(6)
O2 0.0431(9) 0.0267(7) 0.0293(9) 0.0047(6) 0.0001(7) 0.0193(7)
C2 0.0273(10) 0.0223(8) 0.0172(9) -0.0029(7) 0.0003(7) 0.0134(7)
C10 0.0274(10) 0.0318(11) 0.0185(9) 0.0007(8) 0.0043(7) 0.0169(9)
C13 0.0359(11) 0.0230(9) 0.0178(9) 0.0031(7) -0.0005(8) 0.0115(8)
C6 0.0271(9) 0.0322(10) 0.0153(9) -0.0013(7) -0.0040(7) 0.0179(8)
C1 0.0263(9) 0.0240(9) 0.0172(9) -0.0001(7) -0.0030(8) 0.0113(8)
C3 0.0268(9) 0.0249(9) 0.0142(9) -0.0006(7) 0.0007(7) 0.0134(8)
C8 0.0299(10) 0.0239(9) 0.0200(9) -0.0020(8) -0.0015(7) 0.0169(8)
C16 0.0520(14) 0.0430(12) 0.0249(12) -0.0063(9) -0.0101(9) 0.0353(12)
C12 0.0284(10) 0.0310(10) 0.0208(9) 0.0034(8) 0.0015(8) 0.0066(8)
C5 0.0343(10) 0.0252(9) 0.0148(9) -0.0015(7) -0.0062(8) 0.0177(8)
C15 0.0446(12) 0.0280(10) 0.0230(11) -0.0023(8) -0.0097(9) 0.0231(10)
C18 0.0307(11) 0.0435(12) 0.0208(10) -0.0013(8) -0.0030(8) 0.0256(10)
C20 0.0220(9) 0.0299(10) 0.0190(11) 0.0001(7) -0.0002(7) 0.0087(8)
C9 0.0294(10) 0.0324(10) 0.0221(11) -0.0001(8) 0.0012(7) 0.0199(8)
C21 0.0286(10) 0.0262(9) 0.0226(10) 0.0022(8) 0.0012(8) 0.0092(8)
C14 0.0486(13) 0.0237(10) 0.0246(11) -0.0017(8) -0.0072(9) 0.0182(9)
C7 0.0339(10) 0.0208(8) 0.0213(10) -0.0024(7) -0.0030(8) 0.0134(8)
C4 0.0298(9) 0.0234(9) 0.0139(9) 0.0005(7) -0.0004(7) 0.0119(8)
C19 0.0280(10) 0.0480(13) 0.0247(11) 0.0020(9) 0.0011(8) 0.0203(10)
C11 0.0253(9) 0.0392(11) 0.0180(10) 0.0025(8) 0.0038(7) 0.0134(9)
C17 0.0428(12) 0.0559(14) 0.0208(11) -0.0050(10) -0.0055(9) 0.0393(11)

loop_
_atom_type_symbol
_atom_type_description
_atom_type_scat_dispersion_real
_atom_type_scat_dispersion_imag
_atom_type_scat_source
C C 0.0181 0.0091 'International Tables Vol C Tables 4.2.6.8 and 6.1.1.4'
H H 0.0000 0.0000 'International Tables Vol C Tables 4.2.6.8 and 6.1.1.4'
O O 0.0492 0.0322 'International Tables Vol C Tables 4.2.6.8 and 6.1.1.4'

loop_
_geom_angle_atom_site_label_1
_geom_angle_atom_site_label_2
_geom_angle_atom_site_label_3
_geom_angle
C1 O1 H1 109.5
C3 C2 C1 122.62(18)
C8 C2 C1 125.05(19)
C8 C2 C3 109.74(18)
C3 C10 C9 107.22(18)
C3 C10 C11 117.7(2)
C11 C10 C9 131.9(2)
C12 C13 C14 132.0(2)
C4 C13 C12 117.4(2)
C4 C13 C14 107.96(19)
C5 C6 C1 122.60(19)
C5 C6 C18 120.8(2)
C18 C6 C1 112.89(19)
O1 C1 C2 113.49(17)
O1 C1 C6 109.87(16)
O1 C1 C20 111.43(16)
C2 C1 C6 108.97(17)
C2 C1 C20 111.90(16)
C6 C1 C20 100.36(16)
C10 C3 C2 110.69(18)
C4 C3 C2 119.59(18)
C4 C3 C10 121.27(19)
C2 C8 C9 109.22(18)
C2 C8 C7 118.48(18)
C7 C8 C9 129.51(19)
C15 C16 H16 119.5
C15 C16 C17 121.0(2)
C17 C16 H16 119.5
C13 C12 H12 119.7
C13 C12 C11 120.7(2)
C11 C12 H12 119.7
C6 C5 C15 122.9(2)
C6 C5 C4 121.36(19)
C15 C5 C4 109.54(18)
C16 C15 C14 133.4(2)
C5 C15 C16 116.6(2)
C5 C15 C14 107.91(19)
C6 C18 C19 108.69(19)
C6 C18 C17 117.2(2)
C17 C18 C19 132.9(2)
C1 C20 C19 107.73(17)
C21 C20 C1 120.23(19)
C21 C20 C19 130.55(19)
C10 C9 C8 102.05(16)
C10 C9 H9A 107.2(15)
C10 C9 H9B 113.3(18)
C8 C9 H9A 116.8(15)
C8 C9 H9B 111.7(18)
H9A C9 H9B 106(2)
C20 C21 H21 118.6
C20 C21 C7 122.7(2)
C7 C21 H21 118.6
C13 C14 C15 102.17(16)
C13 C14 H14A 111.3
C13 C14 H14B 111.3
C15 C14 H14A 111.3
C15 C14 H14B 111.3
H14A C14 H14B 109.2
O2 C7 C8 123.2(2)
O2 C7 C21 118.8(2)
C8 C7 C21 117.02(18)
C13 C4 C5 110.12(18)
C3 C4 C13 121.7(2)
C3 C4 C5 118.91(18)
C18 C19 C20 100.14(16)
C18 C19 H19A 111.7
C18 C19 H19B 111.7
C20 C19 H19A 111.7
C20 C19 H19B 111.7
H19A C19 H19B 109.5
C10 C11 C12 120.3(2)
C10 C11 H11 119.9
C12 C11 H11 119.9
C16 C17 C18 121.1(2)
C16 C17 H17 119.5
C18 C17 H17 119.5

loop_
_geom_bond_atom_site_label_1
_geom_bond_atom_site_label_2
_geom_bond_distance
O1 H1 0.8200
O1 C1 1.430(2)
O2 C7 1.239(3)
C2 C1 1.500(3)
C2 C3 1.437(3)
C2 C8 1.355(3)
C10 C3 1.393(3)
C10 C9 1.533(3)
C10 C11 1.407(3)
C13 C12 1.407(3)
C13 C14 1.532(3)
C13 C4 1.391(3)
C6 C1 1.500(3)
C6 C5 1.382(3)
C6 C18 1.390(3)
C1 C20 1.516(3)
C3 C4 1.389(3)
C8 C9 1.538(3)
C8 C7 1.467(3)
C16 H16 0.9300
C16 C15 1.399(3)
C16 C17 1.402(4)
C12 H12 0.9300
C12 C11 1.415(3)
C5 C15 1.394(3)
C5 C4 1.447(3)
C15 C14 1.541(3)
C18 C19 1.533(3)
C18 C17 1.413(3)
C20 C21 1.340(3)
C20 C19 1.539(3)
C9 H9A 1.03(3)
C9 H9B 0.95(3)
C21 H21 0.9300
C21 C7 1.498(3)
C14 H14A 0.9700
C14 H14B 0.9700
C19 H19A 0.9700
C19 H19B 0.9700
C11 H11 0.9300
C17 H17 0.9300

loop_
_geom_torsion_atom_site_label_1
_geom_torsion_atom_site_label_2
_geom_torsion_atom_site_label_3
_geom_torsion_atom_site_label_4
_geom_torsion
O1 C1 C20 C21 -105.8(2)
O1 C1 C20 C19 86.7(2)
C2 C1 C20 C21 22.4(3)
C2 C1 C20 C19 -145.05(18)
C2 C3 C4 C13 -146.1(2)
C2 C3 C4 C5 -2.8(3)
C2 C8 C9 C10 -10.4(2)
C2 C8 C7 O2 177.4(2)
C2 C8 C7 C21 8.8(3)
C10 C3 C4 C13 -1.0(3)
C10 C3 C4 C5 142.3(2)
C13 C12 C11 C10 -0.8(3)
C6 C1 C20 C21 137.9(2)
C6 C1 C20 C19 -29.6(2)
C6 C5 C15 C16 3.9(3)
C6 C5 C15 C14 -162.07(19)
C6 C5 C4 C13 153.04(19)
C6 C5 C4 C3 5.8(3)
C6 C18 C19 C20 -21.2(2)
C6 C18 C17 C16 5.2(3)
C1 C2 C3 C10 -164.14(18)
C1 C2 C3 C4 -15.7(3)
C1 C2 C8 C9 169.82(18)
C1 C2 C8 C7 6.9(3)
C1 C6 C5 C15 159.0(2)
C1 C6 C5 C4 9.6(3)
C1 C6 C18 C19 3.5(2)
C1 C6 C18 C17 -165.54(18)
C1 C20 C21 C7 -9.0(3)
C1 C20 C19 C18 31.6(2)
C3 C2 C1 O1 -95.1(2)
C3 C2 C1 C6 27.7(2)
C3 C2 C1 C20 137.76(19)
C3 C2 C8 C9 7.8(2)
C3 C2 C8 C7 -155.12(17)
C3 C10 C9 C8 9.2(2)
C3 C10 C11 C12 -8.1(3)
C8 C2 C1 O1 105.1(2)
C8 C2 C1 C6 -132.2(2)
C8 C2 C1 C20 -22.1(3)
C8 C2 C3 C10 -1.6(2)
C8 C2 C3 C4 146.92(19)
C16 C15 C14 C13 -148.2(2)
C12 C13 C14 C15 145.9(2)
C12 C13 C4 C3 -7.9(3)
C12 C13 C4 C5 -154.1(2)
C5 C6 C1 O1 100.3(2)
C5 C6 C1 C2 -24.6(3)
C5 C6 C1 C20 -142.21(19)
C5 C6 C18 C19 162.28(19)
C5 C6 C18 C17 -6.7(3)
C5 C15 C14 C13 14.4(2)
C15 C16 C17 C18 0.8(3)
C15 C5 C4 C13 0.1(2)
C15 C5 C4 C3 -147.2(2)
C18 C6 C1 O1 -101.27(19)
C18 C6 C1 C2 133.81(18)
C18 C6 C1 C20 16.2(2)
C18 C6 C5 C15 2.2(3)
C18 C6 C5 C4 -147.1(2)
C20 C21 C7 O2 -176.8(2)
C20 C21 C7 C8 -7.6(3)
C9 C10 C3 C2 -5.3(2)
C9 C10 C3 C4 -153.17(19)
C9 C10 C11 C12 148.8(2)
C9 C8 C7 O2 18.5(3)
C9 C8 C7 C21 -150.1(2)
C21 C20 C19 C18 -134.1(2)
C14 C13 C12 C11 -150.2(2)
C14 C13 C4 C3 155.75(19)
C14 C13 C4 C5 9.6(2)
C7 C8 C9 C10 150.0(2)
C4 C13 C12 C11 8.7(3)
C4 C13 C14 C15 -14.4(2)
C4 C5 C15 C16 156.39(19)
C4 C5 C15 C14 -9.6(2)
C19 C18 C17 C16 -160.5(2)
C19 C20 C21 C7 155.2(2)
C11 C10 C3 C2 156.94(17)
C11 C10 C3 C4 9.1(3)
C11 C10 C9 C8 -149.5(2)
C17 C16 C15 C5 -5.3(3)
C17 C16 C15 C14 156.2(2)
C17 C18 C19 C20 145.4(2)
